data_7237967
loop_
_publ_author_name
'Tang, Zhaofeng'
'Zhou, Sainan'
'Wang, Xiangyang'
'Liu, Heyuan'
'Yan, Xinyu'
'Liu, Shanshan'
'Lu, Xiaoqing'
'Li, Xiyou'

_publ_section_title
;
 Enhancing the intermolecular singlet fission efficiency by controlling
 the self-assembly of amphipathic tetracene derivatives in aqueous
 solution
;
_journal_issue 36
_journal_name_full 'Journal of Materials Chemistry C'
_journal_page_first 11090
_journal_paper_doi 10.1039/C9TC04070F
_journal_volume 7
_journal_year 2019
_chemical_formula_moiety 'C25 H16 O2, C H2 Cl2'
_chemical_formula_sum 'C26 H18 Cl2 O2'
_chemical_formula_weight 433.30
_space_group_crystal_system monoclinic
_space_group_IT_number 14
_space_group_name_Hall '-P 2ybc'
_space_group_name_H-M_alt 'P 1 21/c 1'
_atom_sites_solution_hydrogens mixed
_atom_sites_solution_primary iterative
_audit_creation_date 2019-06-12
_audit_creation_method
;
Olex2 1.2
(compiled 2018.05.29 svn.r3508 for OlexSys, GUI svn.r5506)
;
_audit_update_record
;
2019-06-12 deposited with the CCDC.	2019-08-22 downloaded from the CCDC.
;
_cell_angle_alpha 90
_cell_angle_beta 91.843(3)
_cell_angle_gamma 90
_cell_formula_units_Z 4
_cell_length_a 9.1718(3)
_cell_length_b 7.47627(19)
_cell_length_c 30.8530(9)
_cell_measurement_reflns_used 3234
_cell_measurement_temperature 293(2)
_cell_measurement_theta_max 69.5050
_cell_measurement_theta_min 4.8190
_cell_volume 2114.52(11)
_computing_cell_refinement 'CrysAlisPro 1.171.39.28e (Rigaku OD, 2015)'
_computing_data_collection 'CrysAlisPro 1.171.39.28e (Rigaku OD, 2015)'
_computing_data_reduction 'CrysAlisPro 1.171.39.28e (Rigaku OD, 2015)'
_computing_molecular_graphics 'Olex2 (Dolomanov et al., 2009)'
_computing_publication_material 'Olex2 (Dolomanov et al., 2009)'
_computing_structure_refinement 'ShelXL (Sheldrick, 2015)'
_computing_structure_solution
;
Superflip (Palatinus & Chapuis, 2007;Palatinus & van der Lee, 2008;
Palatinus et al., 2012)
;
_diffrn_ambient_temperature 293(2)
_diffrn_detector 'CCD plate'
_diffrn_detector_area_resol_mean 16.0450
_diffrn_detector_type Eos
_diffrn_measured_fraction_theta_full 0.998
_diffrn_measured_fraction_theta_max 0.969
_diffrn_measurement_details
;
List of Runs (angles in degrees, time in seconds):

  # Type    Start    End  Width  t~exp~   \w     \q     \k     \f   Frames
#--------------------------------------------------------------------------
  1  \w    -22.00  69.00   1.00    1.00    --    0.00  57.00 -90.00   91
  2  \w    -22.00  69.00   1.00    1.00    --    0.00  57.00-180.00   91
  3  \w     32.00 123.00   1.00    1.93    --   54.00  57.00  60.00   91
  4  \w    -15.00  71.00   1.00    1.93    --   54.00 -57.00-120.00   86
  5  \w    -15.00  76.00   1.00    1.93    --   54.00 -57.00 150.00   91
  6  \w     45.00 102.00   1.00    1.93    --   54.00  57.00 -30.00   57
  7  \w    102.00 128.00   1.00    1.93    --  108.00 -83.00-161.00   26
  8  \w     86.00 177.00   1.00    1.93    --  108.00  50.00 -30.00   91
  9  \w     59.00 131.00   1.00    1.93    --  108.00 -63.00-180.00   72
 10  \w     59.00 147.00   1.00    1.93    --  108.00 178.00 120.00   88
 11  \w     39.00  65.00   1.00    1.93    --  108.00 -83.00-161.00   26
 12  \w     90.00 166.00   1.00    1.93    --  108.00  63.00-150.00   76
 13  \w     81.00 139.00   1.00    1.93    --  108.00  38.00 -90.00   58
 14  \w     83.00 114.00   1.00    1.93    --  108.00 178.00 150.00   31
 15  \w    114.00 140.00   1.00    1.93    --  108.00  38.00   0.00   26
;
_diffrn_measurement_device 'four-circle diffractometer'
_diffrn_measurement_device_type 'SuperNova, Dual, Cu at home/near, Eos'
_diffrn_measurement_method '\w scans'
_diffrn_orient_matrix_type 'CrysAlisPro convention (1999,Acta A55,543-557)'
_diffrn_orient_matrix_UB_11 -0.1034852000
_diffrn_orient_matrix_UB_12 -0.0341633000
_diffrn_orient_matrix_UB_13 -0.0394448000
_diffrn_orient_matrix_UB_21 0.0801501000
_diffrn_orient_matrix_UB_22 -0.1764679000
_diffrn_orient_matrix_UB_23 -0.0090609000
_diffrn_orient_matrix_UB_31 -0.1054161000
_diffrn_orient_matrix_UB_32 -0.1007594000
_diffrn_orient_matrix_UB_33 0.0292836000
_diffrn_radiation_monochromator mirror
_diffrn_radiation_probe x-ray
_diffrn_radiation_type CuK\a
_diffrn_radiation_wavelength 1.54184
_diffrn_reflns_av_R_equivalents 0.0136
_diffrn_reflns_av_unetI/netI 0.0186
_diffrn_reflns_Laue_measured_fraction_full 0.998
_diffrn_reflns_Laue_measured_fraction_max 0.969
_diffrn_reflns_limit_h_max 10
_diffrn_reflns_limit_h_min -10
_diffrn_reflns_limit_k_max 6
_diffrn_reflns_limit_k_min -8
_diffrn_reflns_limit_l_max 37
_diffrn_reflns_limit_l_min -37
_diffrn_reflns_number 7923
_diffrn_reflns_point_group_measured_fraction_full 0.998
_diffrn_reflns_point_group_measured_fraction_max 0.969
_diffrn_reflns_theta_full 67.684
_diffrn_reflns_theta_max 70.540
_diffrn_reflns_theta_min 4.824
_diffrn_source 'micro-focus sealed X-ray tube'
_diffrn_source_type 'SuperNova (Cu) X-ray Source'
_exptl_absorpt_coefficient_mu 2.920
_exptl_absorpt_correction_T_max 1.00000
_exptl_absorpt_correction_T_min 0.71346
_exptl_absorpt_correction_type multi-scan
_exptl_absorpt_process_details
;
CrysAlisPro 1.171.39.28e (Rigaku Oxford Diffraction, 2015)
Empirical absorption correction using spherical harmonics,
 implemented in SCALE3 ABSPACK scaling algorithm.
;
_exptl_crystal_colour red
_exptl_crystal_density_diffrn 1.361
_exptl_crystal_description acicular
_exptl_crystal_F_000 896
_refine_diff_density_max 0.537
_refine_diff_density_min -0.601
_refine_diff_density_rms 0.091
_refine_ls_extinction_method none
_refine_ls_goodness_of_fit_ref 1.330
_refine_ls_hydrogen_treatment mixed
_refine_ls_matrix_type full
_refine_ls_number_parameters 275
_refine_ls_number_reflns 3923
_refine_ls_number_restraints 0
_refine_ls_restrained_S_all 1.330
_refine_ls_R_factor_all 0.1045
_refine_ls_R_factor_gt 0.0921
_refine_ls_shift/su_max 0.005
_refine_ls_shift/su_mean 0.000
_refine_ls_structure_factor_coef Fsqd
_refine_ls_weighting_details 'w=1/[\s^2^(Fo^2^)+(0.2000P)^2^] where P=(Fo^2^+2Fc^2^)/3'
_refine_ls_weighting_scheme calc
_refine_ls_wR_factor_gt 0.2998
_refine_ls_wR_factor_ref 0.3262
_reflns_Friedel_coverage 0.000
_reflns_number_gt 3048
_reflns_number_total 3923
_reflns_threshold_expression 'I > 2\s(I)'
_cod_data_source_file c9tc04070f2.cif
_cod_data_source_block PhTc-COOH
_cod_original_cell_volume 2114.51(10)
_cod_database_code 7237967
_shelx_shelxl_version_number 2014/7
_chemical_oxdiff_formula 'C H O N '
_shelx_space_group_comment
;
The symmetry employed for this shelxl refinement is uniquely defined
by the following loop, which should always be used as a source of
symmetry information in preference to the above space-group names.
They are only intended as comments.
;
_reflns_odcompleteness_completeness 99.90
_reflns_odcompleteness_iscentric 1
_reflns_odcompleteness_theta 66.97
_olex2_refinement_description
;
1. Fixed Uiso
 At 1.2 times of:
  All C(H) groups, All C(H,H) groups
2.a Secondary CH2 refined with riding coordinates:
 C1G(H1GA,H1GB)
2.b Aromatic/amide H refined with riding coordinates:
 C1B(H1B), C1C(H1C), C6(H6), C8(H8), C10(H10), C12(H12), C13(H13), C15(H15),
 C16(H16), C17(H17), C18(H18), C19(H19), C20(H20), C1D(H1D), C1E(H1E)
;
_olex2_submission_special_instructions 'No special instructions were received'
_oxdiff_exptl_absorpt_empirical_details
;
Empirical correction (ABSPACK) includes:
- Absorption correction using spherical harmonics
- Frame scaling
;
_oxdiff_exptl_absorpt_empirical_full_max 1.921
_oxdiff_exptl_absorpt_empirical_full_min 0.759

loop_
_space_group_symop_operation_xyz
'x, y, z'
'-x, y+1/2, -z+1/2'
'-x, -y, -z'
'x, -y-1/2, z-1/2'

loop_
_atom_site_label
_atom_site_type_symbol
_atom_site_fract_x
_atom_site_fract_y
_atom_site_fract_z
_atom_site_U_iso_or_equiv
_atom_site_adp_type
_atom_site_occupancy
_atom_site_site_symmetry_order
_atom_site_calc_flag
_atom_site_refinement_flags_posn
O1 O 0.4027(2) 0.0004(3) 0.45166(7) 0.0721(7) Uani 1 1 d .
O2 O 0.4621(3) 0.2263(3) 0.49559(7) 0.0742(8) Uani 1 1 d .
C3 C 0.0889(3) 0.6548(3) 0.34786(8) 0.0488(6) Uani 1 1 d .
C4 C 0.1737(3) 0.5302(3) 0.37730(7) 0.0490(6) Uani 1 1 d .
C5 C -0.0528(3) 0.7039(3) 0.35802(8) 0.0521(6) Uani 1 1 d .
C1 C 0.4016(3) 0.1654(3) 0.46167(8) 0.0532(7) Uani 1 1 d .
C2 C 0.3236(3) 0.2912(3) 0.43215(7) 0.0491(6) Uani 1 1 d .
C1A C 0.1499(3) 0.7109(3) 0.30841(8) 0.0467(6) Uani 1 1 d .
C1B C 0.3342(3) 0.4741(4) 0.43941(9) 0.0606(7) Uani 1 1 d .
H1B H 0.3905 0.5175 0.4627 0.073 Uiso 1 1 calc R
C1C C 0.1169(3) 0.8591(3) 0.23758(8) 0.0553(7) Uani 1 1 d .
H1C H 0.0593 0.9253 0.2181 0.066 Uiso 1 1 calc R
C6 C -0.1194(3) 0.6499(4) 0.39744(9) 0.0646(8) Uani 1 1 d .
H6 H -0.0655 0.5836 0.4178 0.077 Uiso 1 1 calc R
C7 C 0.3475(3) 0.7149(3) 0.25690(8) 0.0501(6) Uani 1 1 d .
C8 C 0.4487(4) 0.7979(4) 0.17432(10) 0.0668(8) Uani 1 1 d .
H8 H 0.4828 0.8220 0.1469 0.080 Uiso 1 1 calc R
C9 C -0.1406(3) 0.8082(3) 0.32743(9) 0.0563(7) Uani 1 1 d .
C10 C 0.2603(3) 0.5921(3) 0.41167(9) 0.0606(7) Uani 1 1 d .
H10 H 0.2693 0.7146 0.4163 0.073 Uiso 1 1 calc R
C11 C 0.2556(3) 0.8092(3) 0.22594(8) 0.0521(7) Uani 1 1 d .
C12 C -0.2875(3) 0.8488(4) 0.33792(11) 0.0703(8) Uani 1 1 d .
H12 H -0.3447 0.9155 0.3184 0.084 Uiso 1 1 calc R
C13 C 0.2402(3) 0.2285(3) 0.39706(8) 0.0583(7) Uani 1 1 d .
H13 H 0.2346 0.1063 0.3916 0.070 Uiso 1 1 calc R
C14 C 0.0602(3) 0.8131(3) 0.27785(8) 0.0515(7) Uani 1 1 d .
C15 C 0.4924(3) 0.6694(4) 0.24513(9) 0.0582(7) Uani 1 1 d .
H15 H 0.5543 0.6115 0.2650 0.070 Uiso 1 1 calc R
C16 C 0.2929(3) 0.6680(3) 0.29677(8) 0.0497(6) Uani 1 1 d .
H16 H 0.3529 0.6060 0.3165 0.060 Uiso 1 1 calc R
C17 C 0.1657(3) 0.3471(4) 0.37028(8) 0.0587(7) Uani 1 1 d .
H17 H 0.1089 0.3035 0.3471 0.070 Uiso 1 1 calc R
C18 C -0.2599(4) 0.6941(5) 0.40554(11) 0.0766(9) Uani 1 1 d .
H18 H -0.3005 0.6587 0.4314 0.092 Uiso 1 1 calc R
C19 C 0.3125(3) 0.8471(4) 0.18432(9) 0.0623(7) Uani 1 1 d .
H19 H 0.2544 0.9069 0.1638 0.075 Uiso 1 1 calc R
C20 C -0.0823(3) 0.8583(3) 0.28856(9) 0.0576(7) Uani 1 1 d .
H20 H -0.1395 0.9241 0.2689 0.069 Uiso 1 1 calc R
C1D C -0.3452(4) 0.7940(5) 0.37477(12) 0.0798(10) Uani 1 1 d .
H1D H -0.4417 0.8213 0.3804 0.096 Uiso 1 1 calc R
C1E C 0.5400(3) 0.7099(4) 0.20530(10) 0.0664(8) Uani 1 1 d .
H1E H 0.6345 0.6792 0.1982 0.080 Uiso 1 1 calc R
Cl1F Cl -0.2036(11) 0.1884(13) 0.4341(4) 0.501(5) Uani 1 1 d .
C1G C -0.0760(18) 0.232(2) 0.4763(4) 0.286(9) Uani 1 1 d .
H1GA H -0.0041 0.3193 0.4681 0.343 Uiso 1 1 calc R
H1GB H -0.1224 0.2703 0.5025 0.343 Uiso 1 1 calc R
Cl1H Cl -0.009(2) 0.042(3) 0.4813(4) 0.795(12) Uani 1 1 d .
H2 H 0.497(6) 0.184(8) 0.5075(18) 0.115(19) Uiso 1 1 d .

loop_
_atom_site_aniso_label
_atom_site_aniso_U_11
_atom_site_aniso_U_22
_atom_site_aniso_U_33
_atom_site_aniso_U_23
_atom_site_aniso_U_13
_atom_site_aniso_U_12
O1 0.1004(16) 0.0457(12) 0.0681(12) 0.0025(9) -0.0285(10) 0.0108(9)
O2 0.1040(17) 0.0540(13) 0.0621(13) -0.0004(9) -0.0371(12) 0.0132(11)
C3 0.0584(14) 0.0388(13) 0.0484(13) 0.0000(9) -0.0112(10) 0.0034(9)
C4 0.0558(13) 0.0464(13) 0.0441(12) 0.0028(10) -0.0079(9) 0.0050(10)
C5 0.0592(14) 0.0442(13) 0.0522(13) -0.0049(10) -0.0082(11) 0.0045(10)
C1 0.0640(14) 0.0456(14) 0.0491(13) 0.0016(10) -0.0104(11) 0.0031(10)
C2 0.0594(13) 0.0438(13) 0.0434(12) 0.0029(9) -0.0079(10) 0.0037(10)
C1A 0.0555(13) 0.0348(12) 0.0486(13) 0.0015(9) -0.0148(10) 0.0020(9)
C1B 0.0753(16) 0.0510(15) 0.0538(14) -0.0002(11) -0.0248(12) -0.0007(12)
C1C 0.0670(15) 0.0423(13) 0.0554(14) 0.0106(10) -0.0195(11) 0.0012(10)
C6 0.0721(17) 0.0630(17) 0.0582(15) -0.0030(13) -0.0028(12) 0.0104(13)
C7 0.0581(14) 0.0383(13) 0.0530(13) 0.0029(10) -0.0133(11) -0.0027(9)
C8 0.0817(19) 0.0599(17) 0.0588(16) 0.0022(13) 0.0019(14) -0.0110(14)
C9 0.0602(14) 0.0438(13) 0.0641(16) -0.0044(11) -0.0095(12) 0.0093(11)
C10 0.0797(17) 0.0384(13) 0.0620(15) -0.0009(11) -0.0231(13) 0.0029(11)
C11 0.0630(15) 0.0405(13) 0.0517(13) 0.0053(10) -0.0141(11) -0.0072(10)
C12 0.0651(17) 0.0625(18) 0.083(2) -0.0030(14) -0.0067(15) 0.0177(13)
C13 0.0774(16) 0.0394(13) 0.0570(14) 0.0002(11) -0.0177(12) 0.0035(11)
C14 0.0585(14) 0.0385(12) 0.0563(14) 0.0028(10) -0.0152(11) 0.0047(10)
C15 0.0617(14) 0.0483(14) 0.0640(16) 0.0058(12) -0.0064(12) -0.0011(11)
C16 0.0567(14) 0.0398(12) 0.0515(13) 0.0058(10) -0.0129(10) 0.0021(9)
C17 0.0731(16) 0.0490(15) 0.0525(14) -0.0036(11) -0.0212(12) 0.0038(11)
C18 0.081(2) 0.082(2) 0.0676(18) -0.0081(16) 0.0097(15) 0.0097(16)
C19 0.0800(18) 0.0516(15) 0.0546(14) 0.0086(12) -0.0121(12) -0.0087(13)
C20 0.0622(15) 0.0461(14) 0.0632(16) 0.0045(11) -0.0160(12) 0.0123(11)
C1D 0.0684(17) 0.081(2) 0.091(2) -0.0112(18) 0.0043(17) 0.0185(16)
C1E 0.0695(16) 0.0607(18) 0.0690(17) 0.0003(13) 0.0026(14) -0.0060(13)
Cl1F 0.545(15) 0.396(8) 0.562(12) 0.014(10) 0.032(12) -0.082(10)
C1G 0.353(17) 0.330(19) 0.177(8) 0.120(11) 0.041(10) 0.188(15)
Cl1H 1.07(3) 0.79(3) 0.53(2) 0.33(2) 0.11(2) 0.36(2)

loop_
_atom_type_symbol
_atom_type_description
_atom_type_scat_dispersion_real
_atom_type_scat_dispersion_imag
_atom_type_scat_source
C C 0.0181 0.0091 'International Tables Vol C Tables 4.2.6.8 and 6.1.1.4'
H H 0.0000 0.0000 'International Tables Vol C Tables 4.2.6.8 and 6.1.1.4'
Cl Cl 0.3639 0.7018 'International Tables Vol C Tables 4.2.6.8 and 6.1.1.4'
O O 0.0492 0.0322 'International Tables Vol C Tables 4.2.6.8 and 6.1.1.4'

loop_
_geom_angle_atom_site_label_1
_geom_angle_atom_site_label_2
_geom_angle_atom_site_label_3
_geom_angle
_geom_angle_site_symmetry_1
C5 C3 C4 119.7(2) .
C5 C3 C1A 120.7(2) .
C1A C3 C4 119.4(2) .
C10 C4 C3 122.0(2) .
C10 C4 C17 118.4(2) .
C17 C4 C3 119.6(2) .
C3 C5 C6 122.7(2) .
C3 C5 C9 119.8(2) .
C6 C5 C9 117.4(2) .
O1 C1 C2 118.4(2) .
O2 C1 O1 123.2(2) .
O2 C1 C2 118.4(2) .
C1B C2 C1 119.8(2) .
C13 C2 C1 120.6(2) .
C13 C2 C1B 119.5(2) .
C3 C1A C14 118.9(2) .
C16 C1A C3 123.2(2) .
C16 C1A C14 117.9(2) .
C2 C1B C10 119.7(2) .
C11 C1C C14 122.2(2) .
C18 C6 C5 121.2(3) .
C15 C7 C11 118.5(2) .
C16 C7 C11 119.5(2) .
C16 C7 C15 122.0(2) .
C19 C8 C1E 120.4(3) .
C12 C9 C5 118.4(3) .
C20 C9 C5 119.3(2) .
C20 C9 C12 122.3(2) .
C4 C10 C1B 121.1(2) .
C1C C11 C7 118.9(2) .
C1C C11 C19 123.0(2) .
C19 C11 C7 118.1(2) .
C1D C12 C9 122.1(3) .
C17 C13 C2 120.1(2) .
C1C C14 C1A 119.1(2) .
C20 C14 C1A 119.2(2) .
C20 C14 C1C 121.6(2) .
C1E C15 C7 120.5(3) .
C7 C16 C1A 122.3(2) .
C13 C17 C4 121.2(2) .
C6 C18 C1D 120.6(3) .
C8 C19 C11 121.3(3) .
C9 C20 C14 122.0(2) .
C12 C1D C18 120.4(3) .
C15 C1E C8 121.2(3) .
Cl1H C1G Cl1F 99.1(13) .
Cl1H Cl1H C1G 124(2) 3_556

loop_
_geom_bond_atom_site_label_1
_geom_bond_atom_site_label_2
_geom_bond_distance
_geom_bond_site_symmetry_2
O1 C1 1.272(3) .
O2 C1 1.254(3) .
C3 C4 1.501(3) .
C3 C5 1.395(4) .
C3 C1A 1.419(3) .
C4 C10 1.384(3) .
C4 C17 1.388(4) .
C5 C6 1.436(4) .
C5 C9 1.449(4) .
C1 C2 1.478(3) .
C2 C1B 1.388(4) .
C2 C13 1.387(3) .
C1A C14 1.449(3) .
C1A C16 1.408(4) .
C1B C10 1.390(4) .
C1C C11 1.384(4) .
C1C C14 1.405(4) .
C6 C18 1.361(4) .
C7 C11 1.438(3) .
C7 C15 1.430(4) .
C7 C16 1.388(3) .
C8 C19 1.348(4) .
C8 C1E 1.413(4) .
C9 C12 1.429(4) .
C9 C20 1.380(4) .
C11 C19 1.430(4) .
C12 C1D 1.334(5) .
C13 C17 1.378(3) .
C14 C20 1.400(4) .
C15 C1E 1.352(4) .
C18 C1D 1.422(5) .
Cl1F C1G 1.753(17) .
C1G Cl1H 1.55(2) .
Cl1H Cl1H 1.319(17) 3_556
